data_7129589
loop_
_publ_author_name
'Ruan, Mengyao'
'Chen, Liang'
'Wen, ziyang'
'Yang, Fan'
'Ma, Chao'
'Lu, Cuifen'
'Yang, Guichun'
'Gao, Meng'

_publ_section_title
;
 Electrochemical Two-electron Oxygen Reduction Reaction (ORR) Induced
 Aerobic Oxidation of \a- Diazoesters
;
_journal_name_full 'Chemical Communications'
_journal_paper_doi 10.1039/D1CC06945D
_journal_year 2022
_chemical_absolute_configuration rm
_chemical_formula_moiety 'C28 H34 O4'
_chemical_formula_sum 'C28 H34 O4'
_chemical_formula_weight 434.55
_space_group_crystal_system monoclinic
_space_group_IT_number 4
_space_group_name_Hall 'P 2yb'
_space_group_name_H-M_alt 'P 1 21 1'
_atom_sites_solution_hydrogens geom
_atom_sites_solution_primary dual
_audit_creation_date 2021-05-17
_audit_creation_method
;
Olex2 1.2
(compiled 2018.05.29 svn.r3508 for OlexSys, GUI svn.r5506)
;
_audit_update_record
;
2021-05-27 deposited with the CCDC.	2022-01-18 downloaded from the CCDC.
;
_cell_angle_alpha 90
_cell_angle_beta 107.339(2)
_cell_angle_gamma 90
_cell_formula_units_Z 2
_cell_length_a 6.7004(2)
_cell_length_b 18.4346(3)
_cell_length_c 10.0905(2)
_cell_measurement_reflns_used 7643
_cell_measurement_temperature 293(2)
_cell_measurement_theta_max 71.4170
_cell_measurement_theta_min 4.5850
_cell_volume 1189.73(5)
_computing_cell_refinement 'CrysAlisPro 1.171.39.34b (Rigaku OD, 2017)'
_computing_data_collection 'CrysAlisPro 1.171.39.34b (Rigaku OD, 2017)'
_computing_data_reduction 'CrysAlisPro 1.171.39.34b (Rigaku OD, 2017)'
_computing_molecular_graphics 'Olex2 (Dolomanov et al., 2009)'
_computing_publication_material 'Olex2 (Dolomanov et al., 2009)'
_computing_structure_refinement 'ShelXL (Sheldrick, 2015)'
_computing_structure_solution 'ShelXT (Sheldrick, 2015)'
_diffrn_ambient_temperature 293(2)
_diffrn_detector 'CCD plate'
_diffrn_detector_type HyPix
_diffrn_measured_fraction_theta_full 0.999
_diffrn_measured_fraction_theta_max 0.959
_diffrn_measurement_details
;
List of Runs (angles in degrees, time in seconds):

  # Type    Start    End  Width  t~exp~   \w     \q     \k     \f   Frames
#--------------------------------------------------------------------------
  1  \w    100.00 176.00   0.50    0.28    --  112.45 111.00   0.00  152
  2  \w    102.00 170.00   0.50    0.28    --  112.45 111.00 150.00  136
  3  \w     63.00 125.00   0.50    0.28    --   37.97 178.00  60.00  124
  4  \w     61.00 124.00   0.50    0.28    --   37.97 178.00 -60.00  126
  5  \w     62.00  87.00   0.50    0.28    --  112.45 178.00-180.00   50
  6  \w     90.00 148.00   0.50    0.28    --  112.45 178.00-180.00  116
  7  \w    101.00 151.00   0.50    0.28    --  112.45  68.00  13.00  100
  8  \w     48.00 108.00   0.50    0.28    --   37.97  68.00  13.00  120
  9  \w    -10.00  26.00   0.50    0.28    --   37.97  97.00  24.72   72
 10  \w   -129.00 -96.00   0.50    0.28    --  -98.50 178.00  30.00   66
 11  \w   -113.00 -66.00   0.50    0.28    --  -37.97 -68.00-120.00   94
 12  \w   -106.00 -80.00   0.50    0.28    --  -37.97 -77.00 -30.00   52
 13  \w    -62.00  -5.00   0.50    0.28    --  -37.97 -68.00-120.00  114
 14  \w    -74.00   0.00   0.50    0.28    --  -37.97 -77.00 -30.00  148
 15  \w   -117.00 -45.00   0.50    0.28    --  -37.97 -77.00  90.00  144
 16  \w    -42.00  -1.00   0.50    0.28    --  -37.97 -77.00  90.00   82
 17  \w    -51.00 -15.00   0.50    0.28    --  -37.97 -57.00 120.00   72
 18  \w   -110.00 -55.00   0.50    0.28    --  -37.97 -57.00 120.00  110
 19  \w   -168.00 -67.00   0.50    0.28    --  -98.50 -61.00 -30.00  202
 20  \w    -99.00 -70.00   0.50    0.28    --  -98.50 -54.00   5.76   58
 21  \w    -92.00 -60.00   0.50    0.28    --  -98.50 -77.00 -90.00   64
 22  \w   -143.00 -64.00   0.50    0.28    --  -98.50 -68.00-120.00  158
 23  \w   -174.00-148.00   0.50    0.28    --  -98.50 -68.00-120.00   52
 24  \w   -160.00-103.00   0.50    0.28    --  -98.50 -77.00 -90.00  114
 25  \w   -176.00-132.00   0.50    0.28    --  -98.50 -54.00   5.76   88
 26  \w   -172.00-118.00   0.50    0.28    --  -98.50 -61.00 144.11  108
 27  \w   -114.00 -67.00   0.50    0.28    --  -98.50 -61.00 144.11   94
 28  \w    -90.00 -62.00   0.50    0.28    --  -98.50 -74.00  99.20   56
 29  \w   -153.00 -61.00   0.50    0.28    --  -98.50 -76.00 123.49  184
 30  \w   -176.00-107.00   0.50    0.28    --  -98.50 -78.00  46.23  138
 31  \w   -174.00 -59.00   0.50    0.28    --  -98.50 -80.00  23.62  230
 32  \w    -92.00 -60.00   0.50    0.28    --  -98.50 -77.00 113.14   64
 33  \w    -93.00 -62.00   0.50    0.28    --  -98.50 -77.00  60.00   62
 34  \w    -85.00 -60.00   0.50    0.28    --  -98.50 -77.00 150.00   50
 35  \w   -140.00-115.00   0.50    0.28    --  -98.50 -77.00 113.14   50
 36  \w   -144.00 -60.00   0.50    0.28    --  -98.50 -77.00  90.00  168
 37  \w    -92.00 -59.00   0.50    0.28    --  -98.50 -80.00  79.98   66
 38  \w   -163.00-138.00   0.50    0.28    --  -98.50 -77.00 150.00   50
 39  \w   -144.00 -60.00   0.50    0.28    --  -98.50 -77.00 -37.93  168
 40  \w    -85.00 -60.00   0.50    0.28    --  -98.50 -78.00 -45.05   50
 41  \w   -108.00 -60.00   0.50    0.28    --  -98.50 -77.00-138.40   96
 42  \w    -93.00 -60.00   0.50    0.28    --  -98.50 -77.00-150.00   66
 43  \w   -176.00 -59.00   0.50    0.28    --  -98.50 -80.00-160.51  234
 44  \w   -174.00-106.00   0.50    0.28    --  -98.50 -77.00-180.00  136
 45  \w   -152.00-127.00   0.50    0.28    --  -98.50 -77.00-138.40   50
 46  \w   -150.00-125.00   0.50    0.28    --  -98.50 -74.00-100.42   50
 47  \w   -100.00 -60.00   0.50    0.28    --  -98.50 -77.00-180.00   80
 48  \w   -102.00 -61.00   0.50    0.28    --  -98.50 -74.00-100.42   82
 49  \w    -85.00 -60.00   0.50    0.28    --  -98.50 -78.00  46.23   50
 50  \w   -170.00-141.00   0.50    0.28    --  -98.50 -80.00  79.98   58
 51  \w   -121.00 -95.00   0.50    0.28    --  -98.50 -83.00   8.44   52
 52  \w    -83.00 -58.00   0.50    0.28    --  -98.50 -83.00 145.88   50
 53  \w    -65.00  39.00   0.50    0.28    --  -37.97  57.00 150.00  208
 54  \w     -7.00  18.00   0.50    0.28    --  -37.97  57.00  90.00   50
 55  \w    -52.00 -12.00   0.50    0.28    --  -37.97  57.00  90.00   80
 56  \w    -53.00  19.00   0.50    0.28    --  -37.97  68.00  13.00  144
 57  \w   -102.00 -77.00   0.50    0.28    --  -98.50  68.00  13.00   50
 58  \w   -119.00 -94.00   0.50    0.28    --  -98.50 -81.00-116.39   50
 59  \w      9.00  34.00   0.50    0.07    --    0.00 -68.00-120.00   50
 60  \w    -79.00  -6.00   0.50    0.28    --  -37.97 -77.00-150.00  146
 61  \w    -34.00  -9.00   0.50    0.28    --   37.97 -68.00-120.00   50
 62  \w     38.00  74.00   0.50    0.28    --  112.45 -68.00-120.00   72
 63  \w     84.00 110.00   0.50    0.28    --  112.45 -68.00-120.00   52
 64  \w     45.00 115.00   0.50    0.28    --  112.45-111.00-150.00  140
 65  \w     30.00 113.00   0.50    0.28    --  112.45-111.00   0.00  166
 66  \w     79.00 112.00   0.50    0.28    --  112.45-111.00 150.00   66
 67  \w     35.00  70.00   0.50    0.28    --  112.45-111.00 150.00   70
 68  \w   -121.00 -58.00   0.50    0.28    --  -98.50 -81.00 -56.21  126
 69  \w   -174.00 -58.00   0.50    0.28    --  -98.50 -81.00 -70.21  232
 70  \w   -165.00-139.00   0.50    0.28    --  -98.50 -81.00 -56.21   52
 71  \w    -84.00 -59.00   0.50    0.28    --  -98.50 -81.00-116.39   50
 72  \w    -83.00 -58.00   0.50    0.28    --  -98.50 -83.00   8.44   50
 73  \w   -169.00-143.00   0.50    0.28    --  -98.50 -83.00 145.88   52
 74  \w   -128.00-103.00   0.50    0.28    --  -98.50 -83.00 145.88   50
;
_diffrn_measurement_device 'four-circle diffractometer'
_diffrn_measurement_device_type 'XtaLAB Synergy, Dualflex, HyPix'
_diffrn_measurement_method '\w scans'
_diffrn_orient_matrix_type 'CrysAlisPro convention (1999,Acta A55,543-557)'
_diffrn_orient_matrix_UB_11 -0.1202954000
_diffrn_orient_matrix_UB_12 0.0382534000
_diffrn_orient_matrix_UB_13 -0.1361217000
_diffrn_orient_matrix_UB_21 0.1002139000
_diffrn_orient_matrix_UB_22 -0.0516554000
_diffrn_orient_matrix_UB_23 -0.0819779000
_diffrn_orient_matrix_UB_31 -0.1830192000
_diffrn_orient_matrix_UB_32 -0.0534254000
_diffrn_orient_matrix_UB_33 -0.0181924000
_diffrn_radiation_monochromator mirror
_diffrn_radiation_probe x-ray
_diffrn_radiation_type CuK\a
_diffrn_radiation_wavelength 1.54184
_diffrn_reflns_av_R_equivalents 0.0329
_diffrn_reflns_av_unetI/netI 0.0216
_diffrn_reflns_Laue_measured_fraction_full 0.999
_diffrn_reflns_Laue_measured_fraction_max 0.959
_diffrn_reflns_limit_h_max 8
_diffrn_reflns_limit_h_min -8
_diffrn_reflns_limit_k_max 22
_diffrn_reflns_limit_k_min -22
_diffrn_reflns_limit_l_max 12
_diffrn_reflns_limit_l_min -12
_diffrn_reflns_number 21091
_diffrn_reflns_point_group_measured_fraction_full 0.995
_diffrn_reflns_point_group_measured_fraction_max 0.932
_diffrn_reflns_theta_full 67.684
_diffrn_reflns_theta_max 74.021
_diffrn_reflns_theta_min 4.591
_diffrn_source 'micro-focus sealed X-ray tube'
_diffrn_source_type 'PhotonJet (Cu) X-ray Source'
_exptl_absorpt_coefficient_mu 0.631
_exptl_absorpt_correction_T_max 1.00000
_exptl_absorpt_correction_T_min 0.64838
_exptl_absorpt_correction_type multi-scan
_exptl_absorpt_process_details
;
CrysAlisPro 1.171.39.34b (Rigaku Oxford Diffraction, 2017)
Empirical absorption correction using spherical harmonics,
 implemented in SCALE3 ABSPACK scaling algorithm.
;
_exptl_crystal_colour 'clear colourless'
_exptl_crystal_colour_lustre clear
_exptl_crystal_colour_primary colourless
_exptl_crystal_density_diffrn 1.213
_exptl_crystal_description block
_exptl_crystal_F_000 468
_exptl_crystal_size_max 0.05
_exptl_crystal_size_mid 0.04
_exptl_crystal_size_min 0.03
_refine_diff_density_max 0.127
_refine_diff_density_min -0.151
_refine_diff_density_rms 0.031
_refine_ls_abs_structure_details
;
 Flack x determined using 1826 quotients [(I+)-(I-)]/[(I+)+(I-)]
 (Parsons, Flack and Wagner, Acta Cryst. B69 (2013) 249-259).
;
_refine_ls_abs_structure_Flack 0.03(9)
_refine_ls_extinction_method none
_refine_ls_goodness_of_fit_ref 1.043
_refine_ls_hydrogen_treatment constr
_refine_ls_matrix_type full
_refine_ls_number_parameters 292
_refine_ls_number_reflns 4507
_refine_ls_number_restraints 1
_refine_ls_restrained_S_all 1.043
_refine_ls_R_factor_all 0.0401
_refine_ls_R_factor_gt 0.0371
_refine_ls_shift/su_max 0.000
_refine_ls_shift/su_mean 0.000
_refine_ls_structure_factor_coef Fsqd
_refine_ls_weighting_details 'w=1/[\s^2^(Fo^2^)+(0.0610P)^2^+0.0534P] where P=(Fo^2^+2Fc^2^)/3'
_refine_ls_weighting_scheme calc
_refine_ls_wR_factor_gt 0.0968
_refine_ls_wR_factor_ref 0.1018
_reflns_Friedel_coverage 0.883
_reflns_Friedel_fraction_full 0.991
_reflns_Friedel_fraction_max 0.904
_reflns_number_gt 4178
_reflns_number_total 4507
_reflns_threshold_expression 'I > 2\s(I)'
_cod_data_source_file d1cc06945d2.cif
_cod_data_source_block 7878
_cod_database_code 7129589
_shelx_shelxl_version_number 2014/7
_shelx_space_group_comment
;
The symmetry employed for this shelxl refinement is uniquely defined
by the following loop, which should always be used as a source of
symmetry information in preference to the above space-group names.
They are only intended as comments.
;
_shelx_estimated_absorpt_t_max 0.981
_shelx_estimated_absorpt_t_min 0.969
_reflns_odcompleteness_completeness 100.00
_reflns_odcompleteness_iscentric 1
_reflns_odcompleteness_theta 66.97
_olex2_refinement_description
;
1. Fixed Uiso
 At 1.2 times of:
  All C(H) groups, All C(H,H) groups
 At 1.5 times of:
  All C(H,H,H) groups
2.a Ternary CH refined with riding coordinates:
 C9(H9), C8(H8), C5(H5), C16(H16)
2.b Secondary CH2 refined with riding coordinates:
 C17(H17A,H17B), C10(H10A,H10B), C7(H7A,H7B), C14(H14A,H14B), C6(H6A,H6B),
 C1(H1A,H1B), C15(H15A,H15B), C2(H2A,H2B)
2.c Aromatic/amide H refined with riding coordinates:
 C11(H11), C24(H24), C23(H23), C26(H26), C27(H27)
2.d Idealised Me refined as rotating group:
 C19(H19A,H19B,H19C), C18(H18A,H18B,H18C), C28(H28A,H28B,H28C)
;
_olex2_submission_special_instructions 'No special instructions were received'
_oxdiff_exptl_absorpt_empirical_details
;
Empirical correction (ABSPACK) includes:
- Absorption correction using spherical harmonics
- Frame scaling
;
_oxdiff_exptl_absorpt_empirical_full_max 1.258
_oxdiff_exptl_absorpt_empirical_full_min 0.714

loop_
_space_group_symop_operation_xyz
'x, y, z'
'-x, y+1/2, -z'

loop_
_atom_site_label
_atom_site_type_symbol
_atom_site_fract_x
_atom_site_fract_y
_atom_site_fract_z
_atom_site_U_iso_or_equiv
_atom_site_adp_type
_atom_site_occupancy
_atom_site_site_symmetry_order
_atom_site_calc_flag
_atom_site_refinement_flags_posn
_atom_site_refinement_flags_adp
_atom_site_refinement_flags_occupancy
_atom_site_disorder_assembly
_atom_site_disorder_group
O2 O 0.4369(3) 0.41783(10) 0.27014(18) 0.0660(5) Uani 1 1 d . . . . .
C20 C 0.3204(4) 0.38252(14) 0.1625(3) 0.0630(6) Uani 1 1 d . . . . .
O1 O 1.1376(4) 0.95487(10) 0.2975(3) 0.0931(8) Uani 1 1 d . . . . .
O4 O 0.0699(4) 0.31663(13) 0.2311(3) 0.0975(8) Uani 1 1 d . . . . .
C9 C 1.0488(3) 0.69311(11) 0.2407(2) 0.0440(4) Uani 1 1 d . . . . .
H9 H 1.1740 0.6767 0.3128 0.053 Uiso 1 1 calc R . . . .
C8 C 0.8609(3) 0.68974(12) 0.2982(2) 0.0461(4) Uani 1 1 d . . . . .
H8 H 0.7383 0.7030 0.2210 0.055 Uiso 1 1 calc R . . . .
O3 O 0.2816(5) 0.40179(14) 0.0451(2) 0.1143(11) Uani 1 1 d . . . . .
C21 C 0.2352(4) 0.31292(14) 0.2062(3) 0.0617(6) Uani 1 1 d . . . . .
C5 C 1.0806(3) 0.77164(11) 0.2034(2) 0.0488(5) Uani 1 1 d . . . . .
H5 H 0.9492 0.7862 0.1351 0.059 Uiso 1 1 calc R . . . .
C13 C 0.8188(3) 0.61197(12) 0.3420(2) 0.0446(4) Uani 1 1 d . . . . .
C11 C 0.9137(4) 0.57280(12) 0.1310(2) 0.0553(5) Uani 1 1 d . . . . .
H11 H 0.9117 0.5368 0.0660 0.066 Uiso 1 1 calc R . . . .
C12 C 0.8290(4) 0.55730(11) 0.2306(2) 0.0480(5) Uani 1 1 d . . . . .
C17 C 0.7366(4) 0.48294(13) 0.2390(3) 0.0591(6) Uani 1 1 d . . . . .
H17A H 0.7344 0.4551 0.1570 0.071 Uiso 1 1 calc R . . . .
H17B H 0.8235 0.4573 0.3196 0.071 Uiso 1 1 calc R . . . .
C16 C 0.5168(4) 0.48957(12) 0.2495(3) 0.0584(6) Uani 1 1 d . . . . .
H16 H 0.4258 0.5113 0.1641 0.070 Uiso 1 1 calc R . . . .
C4 C 1.1125(4) 0.82438(12) 0.3250(3) 0.0535(5) Uani 1 1 d . . . . .
C10 C 1.0124(4) 0.64370(13) 0.1150(2) 0.0547(5) Uani 1 1 d . . . . .
H10A H 0.9233 0.6686 0.0342 0.066 Uiso 1 1 calc R . . . .
H10B H 1.1453 0.6344 0.0983 0.066 Uiso 1 1 calc R . . . .
C24 C 0.3776(5) 0.11661(14) 0.2421(3) 0.0680(7) Uani 1 1 d . . . . .
H24 H 0.3258 0.0740 0.2688 0.082 Uiso 1 1 calc R . . . .
C19 C 0.9789(4) 0.58939(14) 0.4804(2) 0.0542(5) Uani 1 1 d . . . . .
H19A H 1.1179 0.5985 0.4759 0.081 Uiso 1 1 calc GR . . . .
H19B H 0.9633 0.5387 0.4963 0.081 Uiso 1 1 calc GR . . . .
H19C H 0.9552 0.6170 0.5549 0.081 Uiso 1 1 calc GR . . . .
C3 C 1.1628(4) 0.89391(14) 0.2616(3) 0.0660(6) Uani 1 1 d . . . . .
C7 C 0.8757(4) 0.74672(13) 0.4127(3) 0.0612(6) Uani 1 1 d . . . . .
H7A H 0.7458 0.7465 0.4366 0.073 Uiso 1 1 calc R . . . .
H7B H 0.9868 0.7327 0.4949 0.073 Uiso 1 1 calc R . . . .
C14 C 0.5963(4) 0.61035(13) 0.3572(3) 0.0584(6) Uani 1 1 d . . . . .
H14A H 0.5960 0.6389 0.4379 0.070 Uiso 1 1 calc R . . . .
H14B H 0.5017 0.6336 0.2765 0.070 Uiso 1 1 calc R . . . .
C25 C 0.5556(5) 0.11398(15) 0.1983(3) 0.0685(7) Uani 1 1 d . . . . .
C23 C 0.2770(4) 0.18117(14) 0.2463(3) 0.0613(6) Uani 1 1 d . . . . .
H23 H 0.1575 0.1818 0.2751 0.074 Uiso 1 1 calc R . . . .
C26 C 0.6322(5) 0.17926(18) 0.1637(3) 0.0763(8) Uani 1 1 d . . . . .
H26 H 0.7531 0.1790 0.1364 0.092 Uiso 1 1 calc R . . . .
C22 C 0.3524(4) 0.24555(13) 0.2078(2) 0.0531(5) Uani 1 1 d . . . . .
C6 C 0.9176(5) 0.82378(13) 0.3722(3) 0.0665(7) Uani 1 1 d . . . . .
H6A H 0.7990 0.8410 0.2978 0.080 Uiso 1 1 calc R . . . .
H6B H 0.9367 0.8559 0.4511 0.080 Uiso 1 1 calc R . . . .
C27 C 0.5340(4) 0.24357(14) 0.1687(3) 0.0664(6) Uani 1 1 d . . . . .
H27 H 0.5892 0.2864 0.1457 0.080 Uiso 1 1 calc R . . . .
C18 C 1.3103(4) 0.80866(16) 0.4458(3) 0.0698(7) Uani 1 1 d . . . . .
H18A H 1.3041 0.7601 0.4785 0.105 Uiso 1 1 calc GR . . . .
H18B H 1.3187 0.8423 0.5200 0.105 Uiso 1 1 calc GR . . . .
H18C H 1.4314 0.8139 0.4145 0.105 Uiso 1 1 calc GR . . . .
C1 C 1.2528(5) 0.79088(14) 0.1389(3) 0.0659(7) Uani 1 1 d . . . . .
H1A H 1.2186 0.7741 0.0436 0.079 Uiso 1 1 calc R . . . .
H1B H 1.3860 0.7703 0.1918 0.079 Uiso 1 1 calc R . . . .
C15 C 0.5121(4) 0.53504(14) 0.3721(3) 0.0625(6) Uani 1 1 d . . . . .
H15A H 0.5971 0.5126 0.4572 0.075 Uiso 1 1 calc R . . . .
H15B H 0.3699 0.5387 0.3767 0.075 Uiso 1 1 calc R . . . .
C2 C 1.2570(5) 0.87397(15) 0.1464(4) 0.0758(8) Uani 1 1 d . . . . .
H2A H 1.3993 0.8918 0.1679 0.091 Uiso 1 1 calc R . . . .
H2B H 1.1751 0.8947 0.0587 0.091 Uiso 1 1 calc R . . . .
C28 C 0.6614(7) 0.04348(19) 0.1881(4) 0.0981(11) Uani 1 1 d . . . . .
H28A H 0.6698 0.0145 0.2687 0.147 Uiso 1 1 calc GR . . . .
H28B H 0.7997 0.0528 0.1827 0.147 Uiso 1 1 calc GR . . . .
H28C H 0.5824 0.0179 0.1064 0.147 Uiso 1 1 calc GR . . . .

loop_
_atom_site_aniso_label
_atom_site_aniso_U_11
_atom_site_aniso_U_22
_atom_site_aniso_U_33
_atom_site_aniso_U_23
_atom_site_aniso_U_13
_atom_site_aniso_U_12
O2 0.0757(11) 0.0489(9) 0.0639(10) 0.0077(7) 0.0065(8) -0.0152(8)
C20 0.0717(15) 0.0475(13) 0.0643(15) 0.0031(11) 0.0121(12) -0.0079(12)
O1 0.1046(18) 0.0410(10) 0.141(2) -0.0096(11) 0.0479(16) -0.0046(10)
O4 0.0835(15) 0.0743(15) 0.150(2) 0.0034(14) 0.0588(16) -0.0040(11)
C9 0.0469(10) 0.0385(10) 0.0454(10) 0.0000(8) 0.0122(8) 0.0037(8)
C8 0.0435(10) 0.0398(10) 0.0535(11) -0.0039(9) 0.0122(9) 0.0046(8)
O3 0.178(3) 0.0792(16) 0.0653(12) 0.0102(11) 0.0045(14) -0.0527(17)
C21 0.0649(15) 0.0538(14) 0.0669(14) -0.0033(11) 0.0204(12) -0.0122(11)
C5 0.0500(11) 0.0397(10) 0.0537(11) 0.0004(9) 0.0109(9) 0.0019(9)
C13 0.0451(11) 0.0401(10) 0.0497(10) -0.0002(8) 0.0159(8) 0.0043(8)
C11 0.0732(15) 0.0428(12) 0.0510(11) -0.0095(9) 0.0202(11) -0.0029(10)
C12 0.0542(11) 0.0378(10) 0.0506(11) -0.0015(9) 0.0134(9) 0.0037(9)
C17 0.0751(15) 0.0398(11) 0.0641(14) -0.0039(10) 0.0232(12) -0.0009(11)
C16 0.0636(13) 0.0413(12) 0.0649(13) 0.0078(10) 0.0108(11) -0.0071(10)
C4 0.0538(12) 0.0396(11) 0.0645(13) -0.0055(10) 0.0136(10) 0.0018(9)
C10 0.0720(14) 0.0479(12) 0.0469(11) -0.0040(9) 0.0219(10) -0.0040(11)
C24 0.0903(19) 0.0502(14) 0.0580(13) 0.0079(11) 0.0140(13) -0.0195(13)
C19 0.0572(12) 0.0571(13) 0.0479(11) 0.0011(9) 0.0149(9) 0.0028(10)
C3 0.0615(14) 0.0421(12) 0.0907(18) -0.0018(12) 0.0169(13) -0.0019(11)
C7 0.0681(14) 0.0480(13) 0.0768(15) -0.0146(12) 0.0359(13) -0.0015(11)
C14 0.0524(12) 0.0468(12) 0.0806(15) -0.0050(11) 0.0270(11) 0.0022(10)
C25 0.0894(19) 0.0538(14) 0.0541(13) -0.0067(11) 0.0090(12) -0.0040(13)
C23 0.0739(15) 0.0554(13) 0.0565(12) 0.0064(11) 0.0222(11) -0.0168(12)
C26 0.0806(18) 0.0676(17) 0.0898(19) -0.0009(15) 0.0393(16) -0.0066(15)
C22 0.0630(12) 0.0495(12) 0.0467(10) -0.0015(9) 0.0160(9) -0.0157(10)
C6 0.0692(15) 0.0427(12) 0.0942(19) -0.0176(12) 0.0342(14) 0.0005(11)
C27 0.0759(16) 0.0521(14) 0.0797(16) 0.0016(12) 0.0360(14) -0.0143(12)
C18 0.0696(16) 0.0634(16) 0.0668(15) -0.0136(12) 0.0054(13) -0.0030(12)
C1 0.0782(17) 0.0519(13) 0.0759(16) -0.0001(12) 0.0359(14) -0.0066(12)
C15 0.0561(13) 0.0555(14) 0.0804(16) -0.0012(12) 0.0273(12) -0.0033(11)
C2 0.0837(18) 0.0519(15) 0.097(2) 0.0089(13) 0.0341(17) -0.0090(13)
C28 0.118(3) 0.066(2) 0.096(2) -0.0119(17) 0.010(2) 0.0143(19)

loop_
_atom_type_symbol
_atom_type_description
_atom_type_scat_dispersion_real
_atom_type_scat_dispersion_imag
_atom_type_scat_source
C C 0.0181 0.0091 'International Tables Vol C Tables 4.2.6.8 and 6.1.1.4'
H H 0.0000 0.0000 'International Tables Vol C Tables 4.2.6.8 and 6.1.1.4'
O O 0.0492 0.0322 'International Tables Vol C Tables 4.2.6.8 and 6.1.1.4'

loop_
_geom_angle_atom_site_label_1
_geom_angle_atom_site_label_2
_geom_angle_atom_site_label_3
_geom_angle
_geom_angle_site_symmetry_1
_geom_angle_site_symmetry_3
_geom_angle_publ_flag
C20 O2 C16 118.99(19) . . ?
O2 C20 C21 111.2(2) . . ?
O3 C20 O2 125.3(2) . . ?
O3 C20 C21 123.4(2) . . ?
C8 C9 H9 108.9 . . ?
C5 C9 H9 108.9 . . ?
C5 C9 C8 108.77(16) . . ?
C10 C9 H9 108.9 . . ?
C10 C9 C8 110.15(18) . . ?
C10 C9 C5 111.19(17) . . ?
C9 C8 H8 106.1 . . ?
C9 C8 C13 112.61(16) . . ?
C9 C8 C7 112.22(17) . . ?
C13 C8 H8 106.1 . . ?
C7 C8 H8 106.1 . . ?
C7 C8 C13 113.08(18) . . ?
O4 C21 C20 117.3(3) . . ?
O4 C21 C22 124.5(2) . . ?
C22 C21 C20 118.1(2) . . ?
C9 C5 H5 105.7 . . ?
C9 C5 C4 113.65(18) . . ?
C4 C5 H5 105.7 . . ?
C1 C5 C9 120.29(19) . . ?
C1 C5 H5 105.7 . . ?
C1 C5 C4 104.57(19) . . ?
C12 C13 C8 110.38(16) . . ?
C12 C13 C19 108.44(18) . . ?
C12 C13 C14 108.49(18) . . ?
C19 C13 C8 111.76(18) . . ?
C19 C13 C14 109.69(18) . . ?
C14 C13 C8 108.03(17) . . ?
C12 C11 H11 117.5 . . ?
C12 C11 C10 125.02(19) . . ?
C10 C11 H11 117.5 . . ?
C11 C12 C13 122.7(2) . . ?
C11 C12 C17 120.76(19) . . ?
C17 C12 C13 116.56(18) . . ?
C12 C17 H17A 109.5 . . ?
C12 C17 H17B 109.5 . . ?
H17A C17 H17B 108.1 . . ?
C16 C17 C12 110.66(19) . . ?
C16 C17 H17A 109.5 . . ?
C16 C17 H17B 109.5 . . ?
O2 C16 C17 110.0(2) . . ?
O2 C16 H16 109.6 . . ?
O2 C16 C15 106.7(2) . . ?
C17 C16 H16 109.6 . . ?
C15 C16 C17 111.2(2) . . ?
C15 C16 H16 109.6 . . ?
C5 C4 C18 113.44(19) . . ?
C3 C4 C5 101.24(19) . . ?
C3 C4 C6 117.3(2) . . ?
C3 C4 C18 104.3(2) . . ?
C6 C4 C5 108.63(19) . . ?
C6 C4 C18 111.6(2) . . ?
C9 C10 H10A 108.9 . . ?
C9 C10 H10B 108.9 . . ?
C11 C10 C9 113.56(17) . . ?
C11 C10 H10A 108.9 . . ?
C11 C10 H10B 108.9 . . ?
H10A C10 H10B 107.7 . . ?
C25 C24 H24 119.5 . . ?
C23 C24 H24 119.5 . . ?
C23 C24 C25 121.0(2) . . ?
C13 C19 H19A 109.5 . . ?
C13 C19 H19B 109.5 . . ?
C13 C19 H19C 109.5 . . ?
H19A C19 H19B 109.5 . . ?
H19A C19 H19C 109.5 . . ?
H19B C19 H19C 109.5 . . ?
O1 C3 C4 126.3(3) . . ?
O1 C3 C2 125.4(3) . . ?
C4 C3 C2 108.2(2) . . ?
C8 C7 H7A 108.7 . . ?
C8 C7 H7B 108.7 . . ?
H7A C7 H7B 107.6 . . ?
C6 C7 C8 114.1(2) . . ?
C6 C7 H7A 108.7 . . ?
C6 C7 H7B 108.7 . . ?
C13 C14 H14A 108.5 . . ?
C13 C14 H14B 108.5 . . ?
H14A C14 H14B 107.5 . . ?
C15 C14 C13 115.13(19) . . ?
C15 C14 H14A 108.5 . . ?
C15 C14 H14B 108.5 . . ?
C24 C25 C26 117.7(3) . . ?
C24 C25 C28 121.3(3) . . ?
C26 C25 C28 121.0(3) . . ?
C24 C23 H23 119.7 . . ?
C24 C23 C22 120.5(2) . . ?
C22 C23 H23 119.7 . . ?
C25 C26 H26 119.2 . . ?
C27 C26 C25 121.6(3) . . ?
C27 C26 H26 119.2 . . ?
C23 C22 C21 119.2(2) . . ?
C27 C22 C21 122.1(2) . . ?
C27 C22 C23 118.7(2) . . ?
C4 C6 C7 109.57(19) . . ?
C4 C6 H6A 109.8 . . ?
C4 C6 H6B 109.8 . . ?
C7 C6 H6A 109.8 . . ?
C7 C6 H6B 109.8 . . ?
H6A C6 H6B 108.2 . . ?
C26 C27 C22 120.5(2) . . ?
C26 C27 H27 119.8 . . ?
C22 C27 H27 119.8 . . ?
C4 C18 H18A 109.5 . . ?
C4 C18 H18B 109.5 . . ?
C4 C18 H18C 109.5 . . ?
H18A C18 H18B 109.5 . . ?
H18A C18 H18C 109.5 . . ?
H18B C18 H18C 109.5 . . ?
C5 C1 H1A 111.3 . . ?
C5 C1 H1B 111.3 . . ?
C5 C1 C2 102.5(2) . . ?
H1A C1 H1B 109.2 . . ?
C2 C1 H1A 111.3 . . ?
C2 C1 H1B 111.3 . . ?
C16 C15 C14 109.1(2) . . ?
C16 C15 H15A 109.9 . . ?
C16 C15 H15B 109.9 . . ?
C14 C15 H15A 109.9 . . ?
C14 C15 H15B 109.9 . . ?
H15A C15 H15B 108.3 . . ?
C3 C2 C1 105.9(2) . . ?
C3 C2 H2A 110.6 . . ?
C3 C2 H2B 110.6 . . ?
C1 C2 H2A 110.6 . . ?
C1 C2 H2B 110.6 . . ?
H2A C2 H2B 108.7 . . ?
C25 C28 H28A 109.5 . . ?
C25 C28 H28B 109.5 . . ?
C25 C28 H28C 109.5 . . ?
H28A C28 H28B 109.5 . . ?
H28A C28 H28C 109.5 . . ?
H28B C28 H28C 109.5 . . ?

loop_
_geom_bond_atom_site_label_1
_geom_bond_atom_site_label_2
_geom_bond_distance
_geom_bond_site_symmetry_2
_geom_bond_publ_flag
O2 C20 1.306(3) . ?
O2 C16 1.465(3) . ?
C20 O3 1.190(3) . ?
C20 C21 1.522(3) . ?
O1 C3 1.208(3) . ?
O4 C21 1.208(3) . ?
C9 H9 0.9800 . ?
C9 C8 1.536(3) . ?
C9 C5 1.527(3) . ?
C9 C10 1.521(3) . ?
C8 H8 0.9800 . ?
C8 C13 1.551(3) . ?
C8 C7 1.543(3) . ?
C21 C22 1.467(4) . ?
C5 H5 0.9800 . ?
C5 C4 1.530(3) . ?
C5 C1 1.526(3) . ?
C13 C12 1.526(3) . ?
C13 C19 1.543(3) . ?
C13 C14 1.543(3) . ?
C11 H11 0.9300 . ?
C11 C12 1.324(3) . ?
C11 C10 1.495(3) . ?
C12 C17 1.517(3) . ?
C17 H17A 0.9700 . ?
C17 H17B 0.9700 . ?
C17 C16 1.513(4) . ?
C16 H16 0.9800 . ?
C16 C15 1.503(4) . ?
C4 C3 1.515(4) . ?
C4 C6 1.517(3) . ?
C4 C18 1.538(4) . ?
C10 H10A 0.9700 . ?
C10 H10B 0.9700 . ?
C24 H24 0.9300 . ?
C24 C25 1.390(4) . ?
C24 C23 1.375(4) . ?
C19 H19A 0.9600 . ?
C19 H19B 0.9600 . ?
C19 H19C 0.9600 . ?
C3 C2 1.523(4) . ?
C7 H7A 0.9700 . ?
C7 H7B 0.9700 . ?
C7 C6 1.527(4) . ?
C14 H14A 0.9700 . ?
C14 H14B 0.9700 . ?
C14 C15 1.523(3) . ?
C25 C26 1.393(4) . ?
C25 C28 1.499(4) . ?
C23 H23 0.9300 . ?
C23 C22 1.390(3) . ?
C26 H26 0.9300 . ?
C26 C27 1.364(4) . ?
C22 C27 1.387(4) . ?
C6 H6A 0.9700 . ?
C6 H6B 0.9700 . ?
C27 H27 0.9300 . ?
C18 H18A 0.9600 . ?
C18 H18B 0.9600 . ?
C18 H18C 0.9600 . ?
C1 H1A 0.9700 . ?
C1 H1B 0.9700 . ?
C1 C2 1.534(4) . ?
C15 H15A 0.9700 . ?
C15 H15B 0.9700 . ?
C2 H2A 0.9700 . ?
C2 H2B 0.9700 . ?
C28 H28A 0.9600 . ?
C28 H28B 0.9600 . ?
C28 H28C 0.9600 . ?
